data_2107498
loop_
_publ_author_name
'Davarc\?i, Derya'
'G\"ur, R\"u\,st\"u'
'Be\,sli, Serap'
'\,Senkuytu, Elif'
'Zorlu, Yunus'

_publ_section_title
;
 Silver(I) coordination polymers assembled from flexible
 cyclotriphosphazene ligand: structures, topologies and investigation of
 the counteranion effects
;
_journal_issue 3
_journal_name_full 'Acta Crystallographica Section B'
_journal_page_first 344
_journal_page_last 356
_journal_paper_doi 10.1107/S2052520616002663
_journal_volume 72
_journal_year 2016
_chemical_formula_sum 'C32 H27 Ag2 Cl2 N10 O14 P3'
_chemical_formula_weight 1155.18
_space_group_crystal_system triclinic
_space_group_IT_number 2
_space_group_name_Hall '-P 1'
_space_group_name_H-M_alt 'P -1'
_symmetry_space_group_name_Hall '-P 1'
_symmetry_space_group_name_H-M 'P -1'
_atom_sites_solution_hydrogens geom
_audit_creation_method 'APEX2 v2014.11-0'
_cell_angle_alpha 69.5210(10)
_cell_angle_beta 77.1520(10)
_cell_angle_gamma 87.1680(10)
_cell_formula_units_Z 2
_cell_length_a 12.7463(4)
_cell_length_b 12.7843(3)
_cell_length_c 14.4175(4)
_cell_measurement_reflns_used 151
_cell_measurement_temperature 150.(2)
_cell_measurement_theta_max 29.4429
_cell_measurement_theta_min 2.9028
_cell_volume 2144.75(10)
_computing_cell_refinement 'APEX2 (Bruker AXS)'
_computing_data_collection 'APEX2 (Bruker AXS)'
_computing_data_reduction 'SAINT (Bruker AXS)'
_computing_molecular_graphics 'MERCURY (Macrae et al., 2006)'
_computing_publication_material 'PLATON V1.16 (Spek, 2009), SHELXTL V6.14 (Bruker AXS)'
_computing_structure_refinement 'SHELXTL V6.14 (Bruker AXS)'
_computing_structure_solution 'SHELXTL V6.14 (Bruker AXS)'
_diffrn_ambient_temperature 150.(2)
_diffrn_detector_area_resol_mean 8.3333
_diffrn_measured_fraction_theta_full 1.000
_diffrn_measured_fraction_theta_max 1.000
_diffrn_measurement_device_type 'Bruker APEX II QUAZAR three-circle diffractometer'
_diffrn_measurement_method '\f and \w scans'
_diffrn_radiation_monochromator 'multilayer QUAZAR mirrors'
_diffrn_radiation_type MoK\a
_diffrn_radiation_wavelength 0.71073
_diffrn_reflns_av_R_equivalents 0.0379
_diffrn_reflns_limit_h_max 15
_diffrn_reflns_limit_h_min -15
_diffrn_reflns_limit_k_max 14
_diffrn_reflns_limit_k_min -15
_diffrn_reflns_limit_l_max 17
_diffrn_reflns_limit_l_min -17
_diffrn_reflns_number 30873
_diffrn_reflns_theta_full 25.10
_diffrn_reflns_theta_max 25.10
_diffrn_reflns_theta_min 1.54
_exptl_absorpt_coefficient_mu 1.225
_exptl_absorpt_correction_T_max 0.91
_exptl_absorpt_correction_T_min 0.79
_exptl_absorpt_correction_type multi-scan
_exptl_absorpt_process_details 'SADABS (Bruker AXS)'
_exptl_crystal_colour 'clear colourless'
_exptl_crystal_density_diffrn 1.789
_exptl_crystal_density_method 'not measured'
_exptl_crystal_description block
_exptl_crystal_F_000 1148
_exptl_crystal_size_max 0.198
_exptl_crystal_size_mid 0.186
_exptl_crystal_size_min 0.081
_refine_diff_density_max 1.264
_refine_diff_density_min -1.143
_refine_ls_extinction_method none
_refine_ls_goodness_of_fit_ref 1.018
_refine_ls_hydrogen_treatment constr
_refine_ls_matrix_type full
_refine_ls_number_parameters 524
_refine_ls_number_reflns 7637
_refine_ls_number_restraints 6
_refine_ls_restrained_S_all 1.026
_refine_ls_R_factor_all 0.0411
_refine_ls_R_factor_gt 0.0365
_refine_ls_shift/su_max 0.001
_refine_ls_shift/su_mean 0.000
_refine_ls_structure_factor_coef Fsqd
_refine_ls_weighting_details 'w=1/[\s^2^(Fo^2^)+(0.0431P)^2^+5.4001P] where P=(Fo^2^+2Fc^2^)/3'
_refine_ls_weighting_scheme calc
_refine_ls_wR_factor_gt 0.0949
_refine_ls_wR_factor_ref 0.0971
_reflns_number_gt 6869
_reflns_number_total 7637
_reflns_threshold_expression 'I > 2\s(I)'
_cod_data_source_file xk5028sup1.cif
_cod_data_source_block CCDC1422433
_cod_depositor_comments 'Adding full bibliography for 2107497--2107503.cif.'
_cod_database_code 2107498
_cod_database_fobs_code 2107498

loop_
_space_group_symop_operation_xyz
'x, y, z'
'-x, -y, -z'

loop_
_atom_site_type_symbol
_atom_site_label
_atom_site_fract_x
_atom_site_fract_y
_atom_site_fract_z
_atom_site_U_iso_or_equiv
_atom_site_adp_type
_atom_site_calc_flag
_atom_site_occupancy
Ag Ag1 0.36001(3) 0.69163(2) 0.20766(2) 0.03808(10) Uani d 1
Ag Ag2 0.84941(2) 0.34675(2) 0.15598(2) 0.03555(10) Uani d 1
C C1 0.7886(3) 0.0782(3) 0.2419(3) 0.0344(9) Uani d 1
H H1 0.8622 0.0793 0.2092 0.041 Uiso calc 1
C C2 0.7387(3) -0.0236(4) 0.3025(3) 0.0416(10) Uani d 1
H H2 0.7774 -0.0906 0.3119 0.05 Uiso calc 1
C C3 0.6309(3) -0.0263(3) 0.3495(3) 0.0331(9) Uani d 1
H H3 0.5939 -0.095 0.3917 0.04 Uiso calc 1
C C4 0.5793(3) 0.0730(3) 0.3334(2) 0.0232(7) Uani d 1
C C5 0.6347(3) 0.1724(3) 0.2714(3) 0.0262(7) Uani d 1
H H5 0.5976 0.2405 0.2604 0.031 Uiso calc 1
C C6 0.3735(3) 0.4362(3) 0.3237(3) 0.0270(7) Uani d 1
H H6 0.4221 0.4404 0.262 0.032 Uiso calc 1
C C7 0.3625(3) 0.3381(3) 0.4051(3) 0.0225(7) Uani d 1
C C8 0.2946(3) 0.3296(3) 0.4961(3) 0.0320(8) Uani d 1
H H8 0.2878 0.2625 0.5532 0.038 Uiso calc 1
C C9 0.2365(3) 0.4220(3) 0.5015(3) 0.0360(9) Uani d 1
H H9 0.1882 0.4195 0.5628 0.043 Uiso calc 1
C C10 0.2492(3) 0.5179(3) 0.4170(3) 0.0278(8) Uani d 1
H H10 0.208 0.5807 0.4212 0.033 Uiso calc 1
C C11 0.6645(3) 0.1116(3) -0.0124(3) 0.0321(8) Uani d 1
H H11 0.7379 0.1186 -0.0472 0.039 Uiso calc 1
C C12 0.6328(3) 0.0247(3) 0.0782(3) 0.0354(9) Uani d 1
H H12 0.6837 -0.0278 0.1044 0.043 Uiso calc 1
C C13 0.5271(3) 0.0141(3) 0.1306(3) 0.0286(8) Uani d 1
H H13 0.503 -0.0457 0.1928 0.034 Uiso calc 1
C C14 0.4575(3) 0.0939(3) 0.0891(2) 0.0211(7) Uani d 1
C C15 0.4929(3) 0.1774(3) -0.0027(3) 0.0256(7) Uani d 1
H H15 0.4431 0.23 -0.0309 0.031 Uiso calc 1
C C16 0.1428(3) 0.5719(3) 0.0748(3) 0.0300(8) Uani d 1
H H16 0.1119 0.643 0.0659 0.036 Uiso calc 1
C C17 0.1601(3) 0.5081(3) 0.1694(3) 0.0299(8) Uani d 1
H H17 0.1418 0.5353 0.2242 0.036 Uiso calc 1
C C18 0.2046(3) 0.4040(3) 0.1833(3) 0.0258(7) Uani d 1
H H18 0.2173 0.3582 0.2474 0.031 Uiso calc 1
C C19 0.2297(3) 0.3695(3) 0.1011(2) 0.0218(7) Uani d 1
C C20 0.2105(3) 0.4366(3) 0.0087(3) 0.0266(7) Uani d 1
H H20 0.228 0.4108 -0.047 0.032 Uiso calc 1
C C21 0.2751(3) -0.1529(3) 0.3445(3) 0.0296(8) Uani d 1
H H21 0.2423 -0.1165 0.289 0.036 Uiso calc 1
C C22 0.2405(3) -0.1309(3) 0.4328(3) 0.0225(7) Uani d 1
C C23 0.2852(3) -0.1838(3) 0.5154(3) 0.0312(8) Uani d 1
H H23 0.2619 -0.169 0.5768 0.037 Uiso calc 1
C C24 0.3644(3) -0.2583(3) 0.5059(3) 0.0339(8) Uani d 1
H H24 0.396 -0.2978 0.5616 0.041 Uiso calc 1
C C25 0.3974(3) -0.2754(3) 0.4152(3) 0.0342(9) Uani d 1
H H25 0.4537 -0.3257 0.4089 0.041 Uiso calc 1
C C26 -0.0237(3) 0.2324(3) 0.3228(3) 0.0242(7) Uani d 1
H H26 -0.0216 0.1782 0.2911 0.029 Uiso calc 1
C C27 0.0233(2) 0.2094(3) 0.4048(2) 0.0220(7) Uani d 1
C C28 0.0217(3) 0.2848(3) 0.4530(3) 0.0300(8) Uani d 1
H H28 0.0525 0.269 0.5105 0.036 Uiso calc 1
C C29 -0.0270(3) 0.3855(3) 0.4139(3) 0.0332(8) Uani d 1
H H29 -0.0286 0.4413 0.4436 0.04 Uiso calc 1
C C30 -0.0731(3) 0.4041(3) 0.3320(3) 0.0313(8) Uani d 1
H H30 -0.1066 0.4731 0.3066 0.038 Uiso calc 1
C C31 1.0562(4) 0.1827(6) 0.0471(5) 0.0749(16) Uani d 1
C C32 1.1295(5) 0.1166(7) -0.0001(6) 0.1019(19) Uani d 1
H H32A 1.1956 0.1609 -0.0394 0.153 Uiso calc 1
H H32B 1.0955 0.0944 -0.0453 0.153 Uiso calc 1
H H32C 1.1472 0.0497 0.0525 0.153 Uiso calc 1
Cl Cl1 0.03078(8) 0.76483(10) 0.24928(8) 0.0452(3) Uani d 1
N N1 0.1922(2) 0.1138(2) 0.2715(2) 0.0219(6) Uani d 1
N N2 0.2732(2) 0.1052(2) 0.4314(2) 0.0211(6) Uani d 1
N N3 0.3880(2) 0.2085(2) 0.2408(2) 0.0206(6) Uani d 1
N N4 0.7390(2) 0.1751(3) 0.2267(2) 0.0294(7) Uani d 1
N N5 0.3177(2) 0.5259(2) 0.3291(2) 0.0275(6) Uani d 1
N N6 -0.0724(2) 0.3285(2) 0.2866(2) 0.0267(6) Uani d 1
N N7 0.3535(3) -0.2238(3) 0.3342(3) 0.0366(8) Uani d 1
N N8 0.1680(2) 0.5370(2) -0.0047(2) 0.0288(7) Uani d 1
N N9 0.5952(2) 0.1868(2) -0.0532(2) 0.0287(7) Uani d 1
N N10 1.0017(3) 0.2365(3) 0.0801(3) 0.0456(9) Uani d 1
O O1 0.27683(19) 0.26849(19) 0.10145(17) 0.0243(5) Uani d 1
O O2 0.34907(18) 0.08496(18) 0.14024(17) 0.0229(5) Uani d 1
O O4 0.15546(17) -0.05914(19) 0.44101(17) 0.0240(5) Uani d 1
O O5 0.47213(18) 0.06661(19) 0.38458(17) 0.0240(5) Uani d 1
O O6 0.42629(18) 0.24837(19) 0.39563(17) 0.0230(5) Uani d 1
O O8 -0.0085(9) 0.7445(11) 0.1786(8) 0.274(7) Uani d 1
O O9 0.1331(6) 0.7768(8) 0.2082(8) 0.201(4) Uani d 1
O O10 0.0422(9) 0.6658(6) 0.3299(5) 0.196(4) Uani d 1
O O11 -0.0149(7) 0.8409(6) 0.2876(4) 0.167(4) Uani d 1
O O12 0.06677(18) 0.10478(19) 0.44301(17) 0.0248(5) Uani d 1
P P1 0.30036(6) 0.16942(7) 0.19658(6) 0.01872(18) Uani d 1
P P2 0.17895(6) 0.07138(7) 0.39105(6) 0.01925(18) Uani d 1
P P3 0.38372(6) 0.15770(7) 0.35924(6) 0.01849(18) Uani d 1

loop_
_atom_site_aniso_label
_atom_site_aniso_U_11
_atom_site_aniso_U_22
_atom_site_aniso_U_33
_atom_site_aniso_U_12
_atom_site_aniso_U_13
_atom_site_aniso_U_23
Ag1 0.0476(2) 0.02513(16) 0.02605(16) 0.00634(13) 0.00819(13) -0.00058(12)
Ag2 0.03369(17) 0.03801(18) 0.02685(16) 0.01167(13) -0.01067(12) -0.00034(12)
C1 0.0218(18) 0.045(2) 0.0291(19) 0.0090(16) -0.0008(15) -0.0081(17)
C2 0.029(2) 0.039(2) 0.040(2) 0.0171(17) -0.0006(17) -0.0010(18)
C3 0.029(2) 0.0283(19) 0.0294(19) 0.0096(16) -0.0019(15) 0.0010(15)
C4 0.0181(16) 0.0310(18) 0.0196(16) 0.0059(14) -0.0057(13) -0.0073(14)
C5 0.0214(17) 0.0267(18) 0.0286(18) 0.0052(14) -0.0068(14) -0.0072(15)
C6 0.0292(19) 0.0242(17) 0.0264(18) 0.0021(14) -0.0008(14) -0.0107(14)
C7 0.0205(17) 0.0222(17) 0.0265(17) -0.0009(13) -0.0045(14) -0.0105(14)
C8 0.036(2) 0.0261(19) 0.0259(18) 0.0010(16) 0.0000(16) -0.0031(15)
C9 0.038(2) 0.033(2) 0.0287(19) 0.0044(17) 0.0072(16) -0.0109(16)
C10 0.0271(18) 0.0229(17) 0.0327(19) 0.0017(14) -0.0020(15) -0.0116(15)
C11 0.0225(18) 0.044(2) 0.0285(19) 0.0067(16) -0.0018(15) -0.0137(17)
C12 0.033(2) 0.041(2) 0.0293(19) 0.0185(17) -0.0097(16) -0.0093(17)
C13 0.0322(19) 0.0280(18) 0.0204(17) 0.0098(15) -0.0032(14) -0.0048(14)
C14 0.0200(16) 0.0234(17) 0.0203(16) 0.0035(13) -0.0026(13) -0.0095(13)
C15 0.0260(18) 0.0273(18) 0.0217(17) 0.0083(14) -0.0043(14) -0.0077(14)
C16 0.032(2) 0.0244(18) 0.0318(19) 0.0094(15) -0.0089(16) -0.0078(15)
C17 0.031(2) 0.0308(19) 0.0288(19) 0.0070(16) -0.0060(15) -0.0122(16)
C18 0.0248(18) 0.0266(18) 0.0223(17) 0.0040(14) -0.0062(14) -0.0038(14)
C19 0.0171(16) 0.0193(16) 0.0243(17) 0.0049(13) -0.0026(13) -0.0037(13)
C20 0.0268(18) 0.0263(18) 0.0235(17) 0.0038(14) -0.0055(14) -0.0051(14)
C21 0.038(2) 0.0183(17) 0.0281(18) 0.0021(15) -0.0064(16) -0.0034(14)
C22 0.0198(16) 0.0182(16) 0.0268(17) -0.0025(13) -0.0031(13) -0.0053(14)
C23 0.0254(19) 0.037(2) 0.0310(19) 0.0022(16) -0.0084(15) -0.0101(16)
C24 0.029(2) 0.035(2) 0.039(2) 0.0029(16) -0.0155(17) -0.0102(17)
C25 0.029(2) 0.0258(19) 0.049(2) 0.0049(15) -0.0095(17) -0.0139(17)
C26 0.0186(16) 0.0252(17) 0.0265(17) 0.0033(13) -0.0037(14) -0.0074(14)
C27 0.0133(15) 0.0249(17) 0.0220(16) 0.0024(13) 0.0012(13) -0.0046(14)
C28 0.0209(17) 0.043(2) 0.0266(18) 0.0065(15) -0.0038(14) -0.0147(16)
C29 0.031(2) 0.033(2) 0.040(2) 0.0086(16) -0.0060(17) -0.0201(17)
C30 0.0259(19) 0.0264(19) 0.038(2) 0.0088(15) -0.0026(16) -0.0100(16)
C31 0.041(2) 0.117(4) 0.113(4) 0.043(3) -0.037(3) -0.091(4)
C32 0.066(3) 0.142(5) 0.141(5) 0.048(3) -0.038(3) -0.099(4)
Cl1 0.0334(5) 0.0687(7) 0.0384(5) 0.0136(5) -0.0093(4) -0.0255(5)
N1 0.0180(14) 0.0259(15) 0.0187(14) 0.0009(11) -0.0037(11) -0.0043(11)
N2 0.0189(14) 0.0227(14) 0.0183(13) 0.0039(11) -0.0027(11) -0.0042(11)
N3 0.0153(13) 0.0194(13) 0.0217(14) -0.0005(11) -0.0001(11) -0.0026(11)
N4 0.0215(15) 0.0365(17) 0.0285(16) 0.0039(13) -0.0065(12) -0.0091(13)
N5 0.0317(16) 0.0207(14) 0.0266(15) 0.0023(12) -0.0025(13) -0.0065(12)
N6 0.0216(15) 0.0279(15) 0.0291(16) 0.0050(12) -0.0072(12) -0.0074(13)
N7 0.048(2) 0.0224(16) 0.0385(18) 0.0076(14) -0.0066(16) -0.0125(14)
N8 0.0334(17) 0.0250(15) 0.0245(15) 0.0072(13) -0.0104(13) -0.0027(12)
N9 0.0290(16) 0.0298(16) 0.0215(15) 0.0044(13) 0.0015(12) -0.0066(12)
N10 0.0357(19) 0.050(2) 0.043(2) 0.0098(17) -0.0028(16) -0.0114(18)
O1 0.0291(13) 0.0214(12) 0.0181(11) 0.0075(10) -0.0038(10) -0.0032(9)
O2 0.0202(12) 0.0224(12) 0.0226(12) 0.0010(9) 0.0005(9) -0.0066(10)
O4 0.0164(11) 0.0206(12) 0.0272(12) -0.0007(9) 0.0008(9) -0.0022(10)
O5 0.0173(11) 0.0229(12) 0.0277(12) 0.0062(9) -0.0054(10) -0.0043(10)
O6 0.0195(11) 0.0220(12) 0.0285(12) 0.0046(9) -0.0072(10) -0.0094(10)
O8 0.304(12) 0.442(16) 0.266(10) 0.250(12) -0.233(10) -0.283(12)
O9 0.101(5) 0.226(9) 0.292(11) -0.062(5) 0.074(6) -0.174(9)
O10 0.373(13) 0.128(5) 0.104(5) 0.138(7) -0.080(7) -0.060(4)
O11 0.259(8) 0.165(6) 0.094(4) 0.163(6) -0.061(5) -0.072(4)
O12 0.0173(11) 0.0270(12) 0.0209(12) 0.0041(9) -0.0003(9) -0.0001(10)
P1 0.0169(4) 0.0188(4) 0.0166(4) 0.0034(3) -0.0020(3) -0.0030(3)
P2 0.0147(4) 0.0202(4) 0.0180(4) 0.0025(3) -0.0013(3) -0.0024(3)
P3 0.0155(4) 0.0177(4) 0.0198(4) 0.0029(3) -0.0034(3) -0.0041(3)

loop_
_atom_type_symbol
_atom_type_description
_atom_type_scat_dispersion_real
_atom_type_scat_dispersion_imag
_atom_type_scat_source
C C 0.0033 0.0016 'International Tables Vol C Tables 4.2.6.8 and 6.1.1.4'
H H 0.0000 0.0000 'International Tables Vol C Tables 4.2.6.8 and 6.1.1.4'
N N 0.0061 0.0033 'International Tables Vol C Tables 4.2.6.8 and 6.1.1.4'
O O 0.0106 0.0060 'International Tables Vol C Tables 4.2.6.8 and 6.1.1.4'
P P 0.1023 0.0942 'International Tables Vol C Tables 4.2.6.8 and 6.1.1.4'
Cl Cl 0.1484 0.1585 'International Tables Vol C Tables 4.2.6.8 and 6.1.1.4'
Ag Ag -0.8971 1.1015 'International Tables Vol C Tables 4.2.6.8 and 6.1.1.4'

loop_
_geom_angle_atom_site_label_1
_geom_angle_atom_site_label_2
_geom_angle_atom_site_label_3
_geom_angle_site_symmetry_1
_geom_angle_site_symmetry_3
_geom_angle
N9 Ag1 N5 2_665 . 157.77(11)
N9 Ag1 N7 2_665 1_565 112.04(11)
N5 Ag1 N7 . 1_565 90.15(11)
N8 Ag2 N6 2_665 1_655 143.27(11)
N8 Ag2 N4 2_665 . 116.52(11)
N6 Ag2 N4 1_655 . 100.00(10)
N8 Ag2 N10 2_665 . 93.57(11)
N6 Ag2 N10 1_655 . 91.53(11)
N4 Ag2 N10 . . 87.71(11)
N4 C1 C2 . . 123.5(3)
N4 C1 H1 . . 118.3
C2 C1 H1 . . 118.3
C1 C2 C3 . . 118.7(4)
C1 C2 H2 . . 120.6
C3 C2 H2 . . 120.6
C4 C3 C2 . . 118.0(4)
C4 C3 H3 . . 121.0
C2 C3 H3 . . 121.0
C3 C4 C5 . . 120.1(3)
C3 C4 O5 . . 116.0(3)
C5 C4 O5 . . 123.9(3)
N4 C5 C4 . . 121.9(3)
N4 C5 H5 . . 119.0
C4 C5 H5 . . 119.0
N5 C6 C7 . . 121.7(3)
N5 C6 H6 . . 119.1
C7 C6 H6 . . 119.1
C6 C7 C8 . . 120.8(3)
C6 C7 O6 . . 118.9(3)
C8 C7 O6 . . 120.3(3)
C7 C8 C9 . . 117.5(3)
C7 C8 H8 . . 121.2
C9 C8 H8 . . 121.2
C10 C9 C8 . . 119.4(3)
C10 C9 H9 . . 120.3
C8 C9 H9 . . 120.3
N5 C10 C9 . . 122.5(3)
N5 C10 H10 . . 118.8
C9 C10 H10 . . 118.8
N9 C11 C12 . . 122.3(3)
N9 C11 H11 . . 118.9
C12 C11 H11 . . 118.9
C11 C12 C13 . . 119.8(3)
C11 C12 H12 . . 120.1
C13 C12 H12 . . 120.1
C12 C13 C14 . . 117.3(3)
C12 C13 H13 . . 121.4
C14 C13 H13 . . 121.4
C15 C14 C13 . . 120.5(3)
C15 C14 O2 . . 120.8(3)
C13 C14 O2 . . 118.6(3)
N9 C15 C14 . . 121.9(3)
N9 C15 H15 . . 119.0
C14 C15 H15 . . 119.0
N8 C16 C17 . . 122.3(3)
N8 C16 H16 . . 118.9
C17 C16 H16 . . 118.9
C16 C17 C18 . . 119.3(3)
C16 C17 H17 . . 120.4
C18 C17 H17 . . 120.4
C19 C18 C17 . . 117.7(3)
C19 C18 H18 . . 121.2
C17 C18 H18 . . 121.2
C18 C19 C20 . . 120.5(3)
C18 C19 O1 . . 125.0(3)
C20 C19 O1 . . 114.5(3)
N8 C20 C19 . . 121.8(3)
N8 C20 H20 . . 119.1
C19 C20 H20 . . 119.1
N7 C21 C22 . . 122.1(3)
N7 C21 H21 . . 119.0
C22 C21 H21 . . 119.0
C21 C22 C23 . . 120.5(3)
C21 C22 O4 . . 119.9(3)
C23 C22 O4 . . 119.6(3)
C24 C23 C22 . . 117.7(4)
C24 C23 H23 . . 121.1
C22 C23 H23 . . 121.1
C25 C24 C23 . . 119.3(4)
C25 C24 H24 . . 120.3
C23 C24 H24 . . 120.3
N7 C25 C24 . . 122.9(3)
N7 C25 H25 . . 118.5
C24 C25 H25 . . 118.5
N6 C26 C27 . . 122.0(3)
N6 C26 H26 . . 119.0
C27 C26 H26 . . 119.0
C28 C27 C26 . . 120.9(3)
C28 C27 O12 . . 119.8(3)
C26 C27 O12 . . 119.2(3)
C27 C28 C29 . . 117.0(3)
C27 C28 H28 . . 121.5
C29 C28 H28 . . 121.5
C30 C29 C28 . . 119.7(3)
C30 C29 H29 . . 120.1
C28 C29 H29 . . 120.1
N6 C30 C29 . . 122.6(3)
N6 C30 H30 . . 118.7
C29 C30 H30 . . 118.7
N10 C31 C32 . . 177.4(9)
C31 C32 H32A . . 109.5
C31 C32 H32B . . 109.5
H32A C32 H32B . . 109.5
C31 C32 H32C . . 109.5
H32A C32 H32C . . 109.5
H32B C32 H32C . . 109.5
O9 Cl1 O11 . . 118.2(5)
O9 Cl1 O8 . . 101.3(7)
O11 Cl1 O8 . . 119.2(5)
O9 Cl1 O10 . . 94.1(6)
O11 Cl1 O10 . . 109.0(4)
O8 Cl1 O10 . . 112.3(7)
P1 N1 P2 . . 121.97(18)
P3 N2 P2 . . 122.34(17)
P1 N3 P3 . . 119.45(17)
C1 N4 C5 . . 117.8(3)
C1 N4 Ag2 . . 118.2(2)
C5 N4 Ag2 . . 122.2(2)
C6 N5 C10 . . 118.1(3)
C6 N5 Ag1 . . 120.5(2)
C10 N5 Ag1 . . 120.3(2)
C26 N6 C30 . . 117.8(3)
C26 N6 Ag2 . 1_455 116.4(2)
C30 N6 Ag2 . 1_455 125.8(2)
C21 N7 C25 . . 117.4(3)
C21 N7 Ag1 . 1_545 117.9(3)
C25 N7 Ag1 . 1_545 120.0(2)
C20 N8 C16 . . 118.5(3)
C20 N8 Ag2 . 2_665 122.4(2)
C16 N8 Ag2 . 2_665 118.9(2)
C15 N9 C11 . . 118.3(3)
C15 N9 Ag1 . 2_665 119.3(2)
C11 N9 Ag1 . 2_665 121.9(2)
C31 N10 Ag2 . . 171.4(4)
C19 O1 P1 . . 126.9(2)
C14 O2 P1 . . 121.2(2)
C22 O4 P2 . . 118.8(2)
C4 O5 P3 . . 127.3(2)
C7 O6 P3 . . 120.5(2)
C27 O12 P2 . . 123.0(2)
N1 P1 N3 . . 118.28(15)
N1 P1 O1 . . 110.62(14)
N3 P1 O1 . . 109.98(14)
N1 P1 O2 . . 106.77(14)
N3 P1 O2 . . 111.05(13)
O1 P1 O2 . . 98.26(12)
O12 P2 O4 . . 95.58(12)
O12 P2 N2 . . 110.86(14)
O4 P2 N2 . . 109.71(14)
O12 P2 N1 . . 110.51(13)
O4 P2 N1 . . 111.84(14)
N2 P2 N1 . . 116.41(15)
N2 P3 O5 . . 107.41(13)
N2 P3 N3 . . 117.46(15)
O5 P3 N3 . . 111.64(14)
N2 P3 O6 . . 109.51(14)
O5 P3 O6 . . 99.20(12)
N3 P3 O6 . . 110.04(14)

loop_
_geom_bond_atom_site_label_1
_geom_bond_atom_site_label_2
_geom_bond_site_symmetry_2
_geom_bond_distance
Ag1 N9 2_665 2.191(3)
Ag1 N5 . 2.223(3)
Ag1 N7 1_565 2.410(3)
Ag2 N8 2_665 2.221(3)
Ag2 N6 1_655 2.258(3)
Ag2 N4 . 2.436(3)
Ag2 N10 . 2.610(4)
C1 N4 . 1.333(5)
C1 C2 . 1.378(6)
C1 H1 . 0.95
C2 C3 . 1.387(5)
C2 H2 . 0.95
C3 C4 . 1.371(5)
C3 H3 . 0.95
C4 C5 . 1.388(5)
C4 O5 . 1.391(4)
C5 N4 . 1.339(4)
C5 H5 . 0.95
C6 N5 . 1.336(4)
C6 C7 . 1.372(5)
C6 H6 . 0.95
C7 C8 . 1.375(5)
C7 O6 . 1.401(4)
C8 C9 . 1.378(5)
C8 H8 . 0.95
C9 C10 . 1.378(5)
C9 H9 . 0.95
C10 N5 . 1.344(5)
C10 H10 . 0.95
C11 N9 . 1.342(5)
C11 C12 . 1.378(5)
C11 H11 . 0.95
C12 C13 . 1.379(5)
C12 H12 . 0.95
C13 C14 . 1.380(5)
C13 H13 . 0.95
C14 C15 . 1.374(5)
C14 O2 . 1.404(4)
C15 N9 . 1.333(4)
C15 H15 . 0.95
C16 N8 . 1.340(5)
C16 C17 . 1.382(5)
C16 H16 . 0.95
C17 C18 . 1.386(5)
C17 H17 . 0.95
C18 C19 . 1.373(5)
C18 H18 . 0.95
C19 C20 . 1.377(5)
C19 O1 . 1.396(4)
C20 N8 . 1.335(5)
C20 H20 . 0.95
C21 N7 . 1.334(5)
C21 C22 . 1.371(5)
C21 H21 . 0.95
C22 C23 . 1.379(5)
C22 O4 . 1.397(4)
C23 C24 . 1.372(5)
C23 H23 . 0.95
C24 C25 . 1.372(6)
C24 H24 . 0.95
C25 N7 . 1.352(5)
C25 H25 . 0.95
C26 N6 . 1.337(4)
C26 C27 . 1.378(5)
C26 H26 . 0.95
C27 C28 . 1.368(5)
C27 O12 . 1.395(4)
C28 C29 . 1.389(5)
C28 H28 . 0.95
C29 C30 . 1.376(6)
C29 H29 . 0.95
C30 N6 . 1.341(5)
C30 H30 . 0.95
C31 N10 . 1.103(6)
C31 C32 . 1.446(7)
C32 H32A . 0.98
C32 H32B . 0.98
C32 H32C . 0.98
Cl1 O9 . 1.299(6)
Cl1 O11 . 1.330(5)
Cl1 O8 . 1.334(7)
Cl1 O10 . 1.415(6)
N1 P1 . 1.572(3)
N1 P2 . 1.587(3)
N2 P3 . 1.571(3)
N2 P2 . 1.584(3)
N3 P1 . 1.581(3)
N3 P3 . 1.590(3)
N6 Ag2 1_455 2.258(3)
N7 Ag1 1_545 2.410(3)
N8 Ag2 2_665 2.221(3)
N9 Ag1 2_665 2.191(3)
O1 P1 . 1.583(2)
O2 P1 . 1.592(2)
O4 P2 . 1.583(2)
O5 P3 . 1.586(2)
O6 P3 . 1.590(2)
O12 P2 . 1.573(2)

loop_
_geom_hbond_atom_site_label_D
_geom_hbond_atom_site_label_H
_geom_hbond_atom_site_label_A
_geom_hbond_site_symmetry_A
_geom_hbond_distance_DH
_geom_hbond_distance_HA
_geom_hbond_distance_DA
_geom_hbond_angle_DHA
C1 H1 N10 . 0.95 2.63 3.367(5) 134.5
C5 H5 O6 . 0.95 2.61 3.171(4) 118.3
C11 H11 O9 2_665 0.95 2.50 3.311(8) 144.0
C16 H16 O8 . 0.95 2.62 3.382(9) 137.7
C24 H24 O6 2_656 0.95 2.63 3.316(4) 129.0

loop_
_geom_torsion_atom_site_label_1
_geom_torsion_atom_site_label_2
_geom_torsion_atom_site_label_3
_geom_torsion_atom_site_label_4
_geom_torsion_site_symmetry_4
_geom_torsion
N4 C1 C2 C3 . 0.8(7)
C1 C2 C3 C4 . -0.2(6)
C2 C3 C4 C5 . 0.2(6)
C2 C3 C4 O5 . -178.1(3)
C3 C4 C5 N4 . -0.7(5)
O5 C4 C5 N4 . 177.3(3)
N5 C6 C7 C8 . -1.2(6)
N5 C6 C7 O6 . -177.7(3)
C6 C7 C8 C9 . 1.5(6)
O6 C7 C8 C9 . 178.0(3)
C7 C8 C9 C10 . -0.5(6)
C8 C9 C10 N5 . -1.0(6)
N9 C11 C12 C13 . -1.0(6)
C11 C12 C13 C14 . -0.8(6)
C12 C13 C14 C15 . 2.3(5)
C12 C13 C14 O2 . 179.5(3)
C13 C14 C15 N9 . -2.1(5)
O2 C14 C15 N9 . -179.2(3)
N8 C16 C17 C18 . -0.4(6)
C16 C17 C18 C19 . 0.2(5)
C17 C18 C19 C20 . -0.2(5)
C17 C18 C19 O1 . 178.6(3)
C18 C19 C20 N8 . 0.5(5)
O1 C19 C20 N8 . -178.5(3)
N7 C21 C22 C23 . -1.1(6)
N7 C21 C22 O4 . -177.6(3)
C21 C22 C23 C24 . -0.1(5)
O4 C22 C23 C24 . 176.4(3)
C22 C23 C24 C25 . 1.5(6)
C23 C24 C25 N7 . -1.7(6)
N6 C26 C27 C28 . 0.2(5)
N6 C26 C27 O12 . 176.0(3)
C26 C27 C28 C29 . -1.4(5)
O12 C27 C28 C29 . -177.2(3)
C27 C28 C29 C30 . 1.6(5)
C28 C29 C30 N6 . -0.6(6)
C2 C1 N4 C5 . -1.4(6)
C2 C1 N4 Ag2 . 163.9(3)
C4 C5 N4 C1 . 1.3(5)
C4 C5 N4 Ag2 . -163.4(3)
C7 C6 N5 C10 . -0.2(5)
C7 C6 N5 Ag1 . 168.0(3)
C9 C10 N5 C6 . 1.3(6)
C9 C10 N5 Ag1 . -166.9(3)
C27 C26 N6 C30 . 0.8(5)
C27 C26 N6 Ag2 1_455 -177.4(2)
C29 C30 N6 C26 . -0.6(5)
C29 C30 N6 Ag2 1_455 177.5(3)
C22 C21 N7 C25 . 0.9(5)
C22 C21 N7 Ag1 1_545 156.8(3)
C24 C25 N7 C21 . 0.5(6)
C24 C25 N7 Ag1 1_545 -154.8(3)
C19 C20 N8 C16 . -0.6(5)
C19 C20 N8 Ag2 2_665 174.1(3)
C17 C16 N8 C20 . 0.6(6)
C17 C16 N8 Ag2 2_665 -174.3(3)
C14 C15 N9 C11 . 0.2(5)
C14 C15 N9 Ag1 2_665 172.0(3)
C12 C11 N9 C15 . 1.4(6)
C12 C11 N9 Ag1 2_665 -170.2(3)
C18 C19 O1 P1 . 6.4(5)
C20 C19 O1 P1 . -174.7(2)
C15 C14 O2 P1 . -74.2(4)
C13 C14 O2 P1 . 108.6(3)
C21 C22 O4 P2 . -79.4(4)
C23 C22 O4 P2 . 104.1(3)
C3 C4 O5 P3 . -161.5(3)
C5 C4 O5 P3 . 20.4(5)
C6 C7 O6 P3 . -91.7(3)
C8 C7 O6 P3 . 91.7(4)
C28 C27 O12 P2 . -106.4(3)
C26 C27 O12 P2 . 77.8(4)
P2 N1 P1 N3 . -14.0(3)
P2 N1 P1 O1 . -142.11(18)
P2 N1 P1 O2 . 112.0(2)
P3 N3 P1 N1 . 19.7(3)
P3 N3 P1 O1 . 148.10(17)
P3 N3 P1 O2 . -104.22(19)
C19 O1 P1 N1 . 66.7(3)
C19 O1 P1 N3 . -65.8(3)
C19 O1 P1 O2 . 178.2(3)
C14 O2 P1 N1 . -162.7(2)
C14 O2 P1 N3 . -32.5(3)
C14 O2 P1 O1 . 82.7(2)
C27 O12 P2 O4 . -158.4(3)
C27 O12 P2 N2 . 88.0(3)
C27 O12 P2 N1 . -42.6(3)
C22 O4 P2 O12 . -168.7(2)
C22 O4 P2 N2 . -54.2(3)
C22 O4 P2 N1 . 76.5(3)
P3 N2 P2 O12 . -138.77(18)
P3 N2 P2 O4 . 116.93(19)
P3 N2 P2 N1 . -11.3(3)
P1 N1 P2 O12 . 137.19(19)
P1 N1 P2 O4 . -117.6(2)
P1 N1 P2 N2 . 9.6(3)
P2 N2 P3 O5 . -109.5(2)
P2 N2 P3 N3 . 17.2(3)
P2 N2 P3 O6 . 143.66(18)
C4 O5 P3 N2 . 173.8(3)
C4 O5 P3 N3 . 43.7(3)
C4 O5 P3 O6 . -72.2(3)
P1 N3 P3 N2 . -21.2(3)
P1 N3 P3 O5 . 103.52(19)
P1 N3 P3 O6 . -147.34(17)
C7 O6 P3 N2 . -56.3(3)
C7 O6 P3 O5 . -168.5(2)
C7 O6 P3 N3 . 74.3(3)

loop_
_platon_squeeze_void_nr
_platon_squeeze_void_average_x
_platon_squeeze_void_average_y
_platon_squeeze_void_average_z
_platon_squeeze_void_volume
_platon_squeeze_void_count_electrons
_platon_squeeze_void_content
1 0.500 0.500 0.998 282 125 ' '
